data_7224365
loop_
_publ_author_name
'Cao, Guorui'
'Wang, Yu'
'Cui, Tao'
'Huang, Longjiang'
'Teng, Dawei'

_publ_section_title
;
 Synthesis of 3,4,5-trisubstituted isoxazoles via 1,3-dipolar
 cycloaddition/SO2 extrusion of benzoisothiazole-2,2-dioxide-3-ylidenes
 with nitrile oxides
;
_journal_name_full 'RSC Adv.'
_journal_paper_doi 10.1039/C5RA26718H
_journal_year 2016
_chemical_formula_moiety 'C23 H20 N2 O2'
_chemical_formula_sum 'C23 H20 N2 O2'
_chemical_formula_weight 356.41
_space_group_crystal_system triclinic
_space_group_IT_number 2
_space_group_name_Hall '-P 1'
_space_group_name_H-M_alt 'P -1'
_symmetry_space_group_name_Hall '-P 1'
_symmetry_space_group_name_H-M 'P -1'
_atom_sites_solution_hydrogens geom
_atom_sites_solution_primary direct
_audit_creation_date 2015-01-28
_audit_creation_method
;
Olex2 1.2
(compiled 2015.01.12 svn.r3133 for OlexSys, GUI svn.r4987)
;
_audit_update_record
;
2015-12-10 deposited with the CCDC.
2016-02-19 downloaded from the CCDC.
;
_cell_angle_alpha 89.408(15)
_cell_angle_beta 86.301(13)
_cell_angle_gamma 82.719(12)
_cell_formula_units_Z 2
_cell_length_a 6.184(2)
_cell_length_b 9.236(4)
_cell_length_c 16.222(7)
_cell_measurement_reflns_used 3771
_cell_measurement_temperature 173.1500
_cell_measurement_theta_max 32.4733
_cell_measurement_theta_min 1.2579
_cell_volume 917.1(6)
_computing_cell_refinement 'CrystalClear (Rigaku Inc., 2007)'
_computing_data_collection 'CrystalClear (Rigaku Inc., 2007)'
_computing_data_reduction 'CrystalClear (Rigaku Inc., 2007)'
_computing_molecular_graphics 'Olex2 (Dolomanov et al., 2009)'
_computing_publication_material 'Olex2 (Dolomanov et al., 2009)'
_computing_structure_refinement 'SHELXL (Sheldrick, 2014)'
_computing_structure_solution
;
'SHELXT (Sheldrick, 2014)'
;
_diffrn_ambient_temperature 173.1500
_diffrn_detector_area_resol_mean 28.5714
_diffrn_measured_fraction_theta_full 0.992
_diffrn_measured_fraction_theta_max 0.986
_diffrn_measurement_details
;
scan:
    Number of images: 360
               Slice: -110.0000 - 70.0000
         Image width: 0.5000
            Exp time: 10.0000
       Rotation axis: Omega
               Omega: 0.0000
                 Chi: 45.0000
                 Phi: 180.0000
                 XTD: 40.3253
              2theta: -19.8862
scan:
    Number of images: 356
               Slice: -110.0000 - 68.0000
         Image width: 0.5000
            Exp time: 10.0000
       Rotation axis: Omega
               Omega: 0.0000
                 Chi: 45.0000
                 Phi: 0.0000
                 XTD: 40.3253
              2theta: -19.8862
scan:
    Number of images: 256
               Slice: -110.0000 - 18.0000
         Image width: 0.5000
            Exp time: 10.0000
       Rotation axis: Omega
               Omega: 0.0000
                 Chi: 45.0000
                 Phi: 270.0000
                 XTD: 40.3253
              2theta: -19.8862
;
_diffrn_measurement_device
;
Saturn724+ (2x2 bin mode)
;
_diffrn_measurement_device_details
;
AFC10: Fixed Chi 2 circle
;
_diffrn_measurement_device_type 'MM007-HF CCD(Saturn 724+)'
_diffrn_measurement_method '\w scans at fixed \c = 45\%'
_diffrn_orient_matrix_type d*Trek
_diffrn_orient_matrix_UB_11 -0.0096
_diffrn_orient_matrix_UB_12 0.1600
_diffrn_orient_matrix_UB_13 -0.0314
_diffrn_orient_matrix_UB_21 -0.0064
_diffrn_orient_matrix_UB_22 0.0069
_diffrn_orient_matrix_UB_23 0.1087
_diffrn_orient_matrix_UB_31 0.0617
_diffrn_orient_matrix_UB_32 0.0004
_diffrn_orient_matrix_UB_33 0.0035
_diffrn_radiation_detector CCD
_diffrn_radiation_monochromator Confocal
_diffrn_radiation_type MoK\a
_diffrn_radiation_wavelength 0.71073
_diffrn_reflns_av_unetI/netI 0.0587
_diffrn_reflns_laue_measured_fraction_full 0.992
_diffrn_reflns_laue_measured_fraction_max 0.986
_diffrn_reflns_limit_h_max 7
_diffrn_reflns_limit_h_min -7
_diffrn_reflns_limit_k_max 11
_diffrn_reflns_limit_k_min -11
_diffrn_reflns_limit_l_max 20
_diffrn_reflns_limit_l_min -20
_diffrn_reflns_number 4112
_diffrn_reflns_point_group_measured_fraction_full 0.992
_diffrn_reflns_point_group_measured_fraction_max 0.986
_diffrn_reflns_theta_full 26.000
_diffrn_reflns_theta_max 27.467
_diffrn_reflns_theta_min 1.258
_diffrn_source 'Rotating Anode'
_diffrn_source_current 24.0000
_diffrn_source_power 1.2000
_diffrn_source_voltage 50.0000
_exptl_absorpt_coefficient_mu 0.083
_exptl_absorpt_correction_T_max 1.0000
_exptl_absorpt_correction_T_min 0.6532
_exptl_absorpt_correction_type multi-scan
_exptl_absorpt_process_details 'CrystalClear (Rigaku Inc., 2007)'
_exptl_crystal_colour Colorless
_exptl_crystal_density_diffrn 1.291
_exptl_crystal_description rod
_exptl_crystal_F_000 376
_exptl_crystal_size_max 0.29
_exptl_crystal_size_mid 0.07
_exptl_crystal_size_min 0.06
_refine_diff_density_max 0.372
_refine_diff_density_min -0.313
_refine_diff_density_rms 0.069
_refine_ls_extinction_method none
_refine_ls_goodness_of_fit_ref 1.131
_refine_ls_hydrogen_treatment constr
_refine_ls_matrix_type full
_refine_ls_number_parameters 248
_refine_ls_number_reflns 4112
_refine_ls_number_restraints 0
_refine_ls_restrained_S_all 1.131
_refine_ls_R_factor_all 0.0896
_refine_ls_R_factor_gt 0.0776
_refine_ls_shift/su_max 0.000
_refine_ls_shift/su_mean 0.000
_refine_ls_structure_factor_coef Fsqd
_refine_ls_weighting_details 'w=1/[\s^2^(Fo^2^)+(0.0742P)^2^+0.5947P] where P=(Fo^2^+2Fc^2^)/3'
_refine_ls_weighting_scheme calc
_refine_ls_wR_factor_gt 0.1989
_refine_ls_wR_factor_ref 0.2069
_reflns_Friedel_coverage 0.000
_reflns_number_gt 3540
_reflns_number_total 4112
_reflns_threshold_expression 'I > 2\s(I)'
_cod_data_source_file c5ra26718h2.cif
_cod_data_source_block mx3559
_cod_original_cell_volume 917.2(6)
_cod_database_code 7224365
_shelx_space_group_comment
;
The symmetry employed for this shelxl refinement is uniquely defined
by the following loop, which should always be used as a source of
symmetry information in preference to the above space-group names.
They are only intended as comments.
;
_diffrn_number_total 4112
_olex2_refinement_description
;
1. Twinned data refinement
 Scales: 0.566(6) 0.431(4) 0.003(5)
2. Fixed Uiso
 At 1.2 times of:
  All C(H) groups, All N(H) groups
 At 1.5 times of:
  All C(H,H,H) groups
3.a Aromatic/amide H refined with riding coordinates:
 N2(H2), C5(H5), C6(H6), C7(H7), C8(H8), C12(H12), C13(H13), C14(H14),
 C15(H15), C16(H16), C18(H18), C19(H19), C21(H21), C22(H22)
3.b Idealised Me refined as rotating group:
 C10(H10A,H10B,H10C), C23(H23A,H23B,H23C)
;
_shelx_shelxl_version_number 2014/7
_olex2_submission_special_instructions 'No special instructions were received'

loop_
_space_group_symop_operation_xyz
'x, y, z'
'-x, -y, -z'

loop_
_atom_site_label
_atom_site_type_symbol
_atom_site_fract_x
_atom_site_fract_y
_atom_site_fract_z
_atom_site_U_iso_or_equiv
_atom_site_adp_type
_atom_site_occupancy
_atom_site_site_symmetry_order
_atom_site_calc_flag
_atom_site_refinement_flags_posn
O1 O 0.3389(4) 0.0426(2) 0.80770(14) 0.0377(5) Uani 1 1 d .
O2 O 1.1757(4) 0.2746(3) 0.47786(15) 0.0489(6) Uani 1 1 d .
N1 N 0.5217(4) 0.0373(3) 0.74983(17) 0.0372(6) Uani 1 1 d .
N2 N -0.0418(5) -0.0419(3) 0.87054(17) 0.0392(6) Uani 1 1 d .
H2 H 0.0682 -0.0637 0.8358 0.047 Uiso 1 1 calc R
C1 C 0.2419(5) 0.1832(3) 0.81572(18) 0.0300(6) Uani 1 1 d .
C2 C 0.3554(4) 0.2712(3) 0.76618(18) 0.0279(6) Uani 1 1 d .
C3 C 0.5288(5) 0.1745(3) 0.72679(18) 0.0296(6) Uani 1 1 d .
C4 C 0.0462(5) 0.2097(3) 0.87278(18) 0.0309(6) Uani 1 1 d .
C5 C -0.0113(5) 0.3515(3) 0.90414(19) 0.0360(7) Uani 1 1 d .
H5 H 0.0773 0.4229 0.8893 0.043 Uiso 1 1 calc R
C6 C -0.1954(6) 0.3887(4) 0.9564(2) 0.0423(8) Uani 1 1 d .
H6 H -0.2300 0.4835 0.9762 0.051 Uiso 1 1 calc R
C7 C -0.3274(6) 0.2822(4) 0.9787(2) 0.0483(8) Uani 1 1 d .
H7 H -0.4523 0.3061 1.0134 0.058 Uiso 1 1 calc R
C8 C -0.2756(6) 0.1409(4) 0.9501(2) 0.0431(8) Uani 1 1 d .
H8 H -0.3666 0.0713 0.9659 0.052 Uiso 1 1 calc R
C9 C -0.0880(5) 0.0999(3) 0.89751(18) 0.0335(6) Uani 1 1 d .
C10 C -0.1706(6) -0.1566(4) 0.8981(2) 0.0430(8) Uani 1 1 d .
H10A H -0.1101 -0.2470 0.8722 0.065 Uiso 1 1 calc GR
H10B H -0.3185 -0.1315 0.8834 0.065 Uiso 1 1 calc GR
H10C H -0.1680 -0.1670 0.9570 0.065 Uiso 1 1 calc GR
C11 C 0.3117(5) 0.4310(3) 0.75183(17) 0.0263(6) Uani 1 1 d .
C12 C 0.1222(5) 0.4913(3) 0.71483(18) 0.0329(6) Uani 1 1 d .
H12 H 0.0194 0.4313 0.7018 0.039 Uiso 1 1 calc R
C13 C 0.0862(5) 0.6394(4) 0.6974(2) 0.0413(8) Uani 1 1 d .
H13 H -0.0403 0.6783 0.6729 0.050 Uiso 1 1 calc R
C14 C 0.2392(6) 0.7291(3) 0.7164(2) 0.0399(7) Uani 1 1 d .
H14 H 0.2156 0.8283 0.7043 0.048 Uiso 1 1 calc R
C15 C 0.4274(6) 0.6718(3) 0.7536(2) 0.0406(7) Uani 1 1 d .
H15 H 0.5299 0.7323 0.7662 0.049 Uiso 1 1 calc R
C16 C 0.4625(5) 0.5232(3) 0.77194(19) 0.0327(6) Uani 1 1 d .
H16 H 0.5873 0.4853 0.7978 0.039 Uiso 1 1 calc R
C17 C 0.7028(5) 0.2044(3) 0.66374(18) 0.0296(6) Uani 1 1 d .
C18 C 0.6721(5) 0.3190(3) 0.60662(19) 0.0337(6) Uani 1 1 d .
H18 H 0.5422 0.3822 0.6097 0.040 Uiso 1 1 calc R
C19 C 0.8323(5) 0.3390(4) 0.54581(19) 0.0384(7) Uani 1 1 d .
H19 H 0.8101 0.4156 0.5084 0.046 Uiso 1 1 calc R
C20 C 1.0267(5) 0.2449(3) 0.54035(19) 0.0357(7) Uani 1 1 d .
C21 C 1.0625(5) 0.1308(3) 0.59699(19) 0.0352(7) Uani 1 1 d .
H21 H 1.1927 0.0680 0.5938 0.042 Uiso 1 1 calc R
C22 C 0.9000(5) 0.1127(3) 0.65841(19) 0.0338(6) Uani 1 1 d .
H22 H 0.9238 0.0376 0.6967 0.041 Uiso 1 1 calc R
C23 C 1.3576(6) 0.1670(4) 0.4587(2) 0.0511(9) Uani 1 1 d .
H23A H 1.4393 0.1966 0.4105 0.077 Uiso 1 1 calc GR
H23B H 1.3065 0.0754 0.4483 0.077 Uiso 1 1 calc GR
H23C H 1.4495 0.1565 0.5044 0.077 Uiso 1 1 calc GR

loop_
_atom_site_aniso_label
_atom_site_aniso_U_11
_atom_site_aniso_U_22
_atom_site_aniso_U_33
_atom_site_aniso_U_23
_atom_site_aniso_U_13
_atom_site_aniso_U_12
O1 0.0352(11) 0.0261(10) 0.0511(13) 0.0042(9) 0.0076(10) -0.0060(8)
O2 0.0433(14) 0.0562(15) 0.0443(13) 0.0112(11) 0.0106(11) -0.0024(11)
N1 0.0332(13) 0.0262(12) 0.0515(16) 0.0000(11) 0.0091(12) -0.0068(10)
N2 0.0413(15) 0.0345(14) 0.0432(15) 0.0017(11) 0.0059(12) -0.0149(11)
C1 0.0303(14) 0.0245(13) 0.0359(15) 0.0004(11) -0.0031(12) -0.0064(10)
C2 0.0271(14) 0.0237(12) 0.0341(14) 0.0008(11) -0.0049(11) -0.0060(10)
C3 0.0279(14) 0.0240(13) 0.0378(15) 0.0001(11) -0.0046(11) -0.0054(10)
C4 0.0301(14) 0.0302(14) 0.0328(14) 0.0032(11) -0.0030(12) -0.0053(11)
C5 0.0413(17) 0.0306(15) 0.0366(15) -0.0003(12) -0.0001(13) -0.0070(12)
C6 0.0452(19) 0.0373(16) 0.0425(17) -0.0039(14) 0.0046(14) -0.0006(14)
C7 0.0382(18) 0.053(2) 0.051(2) -0.0034(17) 0.0089(15) -0.0015(15)
C8 0.0361(17) 0.0485(19) 0.0459(18) 0.0024(15) 0.0055(14) -0.0140(14)
C9 0.0317(15) 0.0361(15) 0.0338(15) 0.0028(12) -0.0029(12) -0.0081(12)
C10 0.0477(19) 0.0374(17) 0.0469(18) 0.0081(14) -0.0013(15) -0.0179(14)
C11 0.0283(13) 0.0215(12) 0.0293(13) -0.0017(10) -0.0008(11) -0.0041(10)
C12 0.0305(15) 0.0322(14) 0.0358(15) -0.0004(12) -0.0050(12) -0.0018(11)
C13 0.0346(16) 0.0395(17) 0.0469(18) 0.0069(14) -0.0030(14) 0.0067(13)
C14 0.0453(18) 0.0250(14) 0.0459(18) 0.0050(13) 0.0072(15) 0.0029(12)
C15 0.0457(18) 0.0267(14) 0.0508(19) -0.0062(13) 0.0029(15) -0.0130(13)
C16 0.0294(14) 0.0263(13) 0.0431(16) -0.0028(12) -0.0055(12) -0.0049(11)
C17 0.0285(14) 0.0254(13) 0.0359(14) -0.0014(11) -0.0023(11) -0.0071(10)
C18 0.0288(15) 0.0304(14) 0.0411(16) 0.0004(12) -0.0034(12) -0.0001(11)
C19 0.0395(17) 0.0378(16) 0.0369(16) 0.0094(13) -0.0028(13) -0.0016(13)
C20 0.0364(16) 0.0387(16) 0.0321(14) 0.0007(12) 0.0021(12) -0.0074(13)
C21 0.0314(15) 0.0350(16) 0.0385(16) -0.0033(12) -0.0009(12) -0.0016(12)
C22 0.0337(15) 0.0289(14) 0.0385(16) 0.0024(12) -0.0015(12) -0.0031(12)
C23 0.0401(19) 0.063(2) 0.0486(19) -0.0047(17) 0.0093(16) -0.0049(16)

loop_
_atom_type_symbol
_atom_type_description
_atom_type_scat_dispersion_real
_atom_type_scat_dispersion_imag
_atom_type_scat_source
C C 0.0033 0.0016 'International Tables Vol C Tables 4.2.6.8 and 6.1.1.4'
H H 0.0000 0.0000 'International Tables Vol C Tables 4.2.6.8 and 6.1.1.4'
N N 0.0061 0.0033 'International Tables Vol C Tables 4.2.6.8 and 6.1.1.4'
O O 0.0106 0.0060 'International Tables Vol C Tables 4.2.6.8 and 6.1.1.4'

loop_
_geom_angle_atom_site_label_1
_geom_angle_atom_site_label_2
_geom_angle_atom_site_label_3
_geom_angle
C1 O1 N1 109.4(2)
C20 O2 C23 118.0(3)
C3 N1 O1 104.8(2)
C9 N2 H2 118.5
C9 N2 C10 123.0(3)
C10 N2 H2 118.5
O1 C1 C4 117.1(2)
C2 C1 O1 109.2(2)
C2 C1 C4 133.8(3)
C1 C2 C3 104.6(2)
C1 C2 C11 129.6(3)
C3 C2 C11 125.8(3)
N1 C3 C2 112.1(3)
N1 C3 C17 117.6(3)
C2 C3 C17 130.2(2)
C5 C4 C1 117.8(3)
C5 C4 C9 118.5(3)
C9 C4 C1 123.8(3)
C4 C5 H5 118.9
C6 C5 C4 122.3(3)
C6 C5 H5 118.9
C5 C6 H6 120.6
C5 C6 C7 118.9(3)
C7 C6 H6 120.6
C6 C7 H7 119.6
C8 C7 C6 120.8(3)
C8 C7 H7 119.6
C7 C8 H8 119.3
C7 C8 C9 121.4(3)
C9 C8 H8 119.3
N2 C9 C4 122.2(3)
N2 C9 C8 119.7(3)
C8 C9 C4 118.1(3)
N2 C10 H10A 109.5
N2 C10 H10B 109.5
N2 C10 H10C 109.5
H10A C10 H10B 109.5
H10A C10 H10C 109.5
H10B C10 H10C 109.5
C12 C11 C2 120.5(2)
C16 C11 C2 120.7(2)
C16 C11 C12 118.7(3)
C11 C12 H12 119.6
C13 C12 C11 120.8(3)
C13 C12 H12 119.6
C12 C13 H13 120.1
C14 C13 C12 119.8(3)
C14 C13 H13 120.1
C13 C14 H14 119.8
C13 C14 C15 120.3(3)
C15 C14 H14 119.8
C14 C15 H15 120.1
C14 C15 C16 119.8(3)
C16 C15 H15 120.1
C11 C16 H16 119.7
C15 C16 C11 120.5(3)
C15 C16 H16 119.7
C18 C17 C3 122.1(3)
C22 C17 C3 119.4(3)
C22 C17 C18 118.4(3)
C17 C18 H18 119.6
C19 C18 C17 120.8(3)
C19 C18 H18 119.6
C18 C19 H19 119.9
C18 C19 C20 120.1(3)
C20 C19 H19 119.9
O2 C20 C19 115.6(3)
O2 C20 C21 124.2(3)
C19 C20 C21 120.3(3)
C20 C21 H21 120.5
C22 C21 C20 119.0(3)
C22 C21 H21 120.5
C17 C22 C21 121.4(3)
C17 C22 H22 119.3
C21 C22 H22 119.3
O2 C23 H23A 109.5
O2 C23 H23B 109.5
O2 C23 H23C 109.5
H23A C23 H23B 109.5
H23A C23 H23C 109.5
H23B C23 H23C 109.5

loop_
_geom_bond_atom_site_label_1
_geom_bond_atom_site_label_2
_geom_bond_distance
O1 N1 1.418(3)
O1 C1 1.363(3)
O2 C20 1.375(4)
O2 C23 1.424(4)
N1 C3 1.323(4)
N2 H2 0.8600
N2 C9 1.374(4)
N2 C10 1.454(4)
C1 C2 1.363(4)
C1 C4 1.472(4)
C2 C3 1.427(4)
C2 C11 1.485(4)
C3 C17 1.486(4)
C4 C5 1.405(4)
C4 C9 1.428(4)
C5 H5 0.9300
C5 C6 1.384(5)
C6 H6 0.9300
C6 C7 1.387(5)
C7 H7 0.9300
C7 C8 1.382(5)
C8 H8 0.9300
C8 C9 1.409(4)
C10 H10A 0.9600
C10 H10B 0.9600
C10 H10C 0.9600
C11 C12 1.401(4)
C11 C16 1.395(4)
C12 H12 0.9300
C12 C13 1.387(4)
C13 H13 0.9300
C13 C14 1.386(5)
C14 H14 0.9300
C14 C15 1.388(5)
C15 H15 0.9300
C15 C16 1.394(4)
C16 H16 0.9300
C17 C18 1.402(4)
C17 C22 1.393(4)
C18 H18 0.9300
C18 C19 1.381(4)
C19 H19 0.9300
C19 C20 1.390(4)
C20 C21 1.397(4)
C21 H21 0.9300
C21 C22 1.393(4)
C22 H22 0.9300
C23 H23A 0.9600
C23 H23B 0.9600
C23 H23C 0.9600

loop_
_geom_hbond_atom_site_label_D
_geom_hbond_atom_site_label_H
_geom_hbond_atom_site_label_A
_geom_hbond_distance_DH
_geom_hbond_distance_HA
_geom_hbond_distance_DA
_geom_hbond_angle_DHA
N2 H2 O1 0.86 2.07 2.708(3) 130.4

loop_
_geom_torsion_atom_site_label_1
_geom_torsion_atom_site_label_2
_geom_torsion_atom_site_label_3
_geom_torsion_atom_site_label_4
_geom_torsion
O1 N1 C3 C2 -0.9(3)
O1 N1 C3 C17 -178.5(2)
O1 C1 C2 C3 0.3(3)
O1 C1 C2 C11 178.3(3)
O1 C1 C4 C5 158.3(3)
O1 C1 C4 C9 -22.0(4)
O2 C20 C21 C22 179.2(3)
N1 O1 C1 C2 -0.8(3)
N1 O1 C1 C4 179.2(2)
N1 C3 C17 C18 148.2(3)
N1 C3 C17 C22 -29.0(4)
C1 O1 N1 C3 1.1(3)
C1 C2 C3 N1 0.5(3)
C1 C2 C3 C17 177.7(3)
C1 C2 C11 C12 -64.1(4)
C1 C2 C11 C16 118.4(4)
C1 C4 C5 C6 178.2(3)
C1 C4 C9 N2 1.1(5)
C1 C4 C9 C8 -177.7(3)
C2 C1 C4 C5 -21.7(5)
C2 C1 C4 C9 158.0(3)
C2 C3 C17 C18 -28.9(5)
C2 C3 C17 C22 153.9(3)
C2 C11 C12 C13 -176.6(3)
C2 C11 C16 C15 175.9(3)
C3 C2 C11 C12 113.6(3)
C3 C2 C11 C16 -63.9(4)
C3 C17 C18 C19 -176.3(3)
C3 C17 C22 C21 175.9(3)
C4 C1 C2 C3 -179.7(3)
C4 C1 C2 C11 -1.7(5)
C4 C5 C6 C7 0.1(5)
C5 C4 C9 N2 -179.2(3)
C5 C4 C9 C8 2.0(4)
C5 C6 C7 C8 0.6(6)
C6 C7 C8 C9 0.0(6)
C7 C8 C9 N2 179.8(3)
C7 C8 C9 C4 -1.4(5)
C9 C4 C5 C6 -1.5(5)
C10 N2 C9 C4 177.0(3)
C10 N2 C9 C8 -4.2(5)
C11 C2 C3 N1 -177.7(3)
C11 C2 C3 C17 -0.5(5)
C11 C12 C13 C14 0.1(5)
C12 C11 C16 C15 -1.6(4)
C12 C13 C14 C15 -0.5(5)
C13 C14 C15 C16 -0.1(5)
C14 C15 C16 C11 1.2(5)
C16 C11 C12 C13 0.9(4)
C17 C18 C19 C20 0.2(5)
C18 C17 C22 C21 -1.5(4)
C18 C19 C20 O2 -179.8(3)
C18 C19 C20 C21 -0.9(5)
C19 C20 C21 C22 0.4(5)
C20 C21 C22 C17 0.8(5)
C22 C17 C18 C19 0.9(4)
C23 O2 C20 C19 -167.8(3)
C23 O2 C20 C21 13.3(5)

loop_
_twin_individual_id
_twin_individual_mass_fraction_refined
1 0.566(6)
2 0.431(4)
3 0.003(5)
